data_7150213
loop_
_publ_author_name
'Davies, Stephen G.'
'Garner, A. Christopher'
'Long, Marcus J. C.'
'Morrison, Rachel M.'
'Roberts, Paul M.'
'Savory, Edward D.'
'Smith, Andrew D.'
'Sweet, Miles J.'
'Withey, Jonathan M.'

_publ_section_title
;
 Kinetic resolution and parallel kinetic resolution of methyl
 (+/-)-5-alkyl-cyclopentene-1-carboxylates for the asymmetric synthesis
 of 5-alkyl-cispentacin derivatives.
;
_journal_issue 15
_journal_name_full 'Organic &amp; biomolecular chemistry'
_journal_page_first 2762
_journal_page_last 2775
_journal_paper_doi 10.1039/b506339f
_journal_volume 3
_journal_year 2005
_chemical_absolute_configuration unk
_chemical_formula_moiety 'C30 H35 N1 O4'
_chemical_formula_sum 'C30 H35 N O4'
_chemical_formula_weight 473.61
_chemical_melting_point ?
_space_group_IT_number 19
_symmetry_cell_setting orthorhombic
_symmetry_Int_Tables_number 19
_symmetry_space_group_name_Hall 'P 2ac 2ab'
_symmetry_space_group_name_H-M 'P 21 21 21'
_atom_sites_solution_hydrogens geom
_atom_sites_solution_primary direct
_audit_creation_date 03-28-04
_audit_creation_method CRYSTALS_ver_12-03-99
_cell_angle_alpha 90
_cell_angle_beta 90
_cell_angle_gamma 90
_cell_formula_units_Z 4
_cell_length_a 8.6059(1)
_cell_length_b 11.6484(1)
_cell_length_c 25.9199(3)
_cell_measurement_reflns_used 3223
_cell_measurement_temperature 190
_cell_measurement_theta_max 27
_cell_measurement_theta_min 5
_cell_volume 2598.34(5)
_computing_cell_refinement
;
Denzo/Scalepack (Otwinowski & Minor, 1996)
;
_computing_data_collection
;
COLLECT (Nonius BV, 1997)
;
_computing_data_reduction
;
Denzo/Scalepack (Otwinowski & Minor, 1996)
;
_computing_molecular_graphics
;
CAMERON (Watkin et al 1996)
;
_computing_publication_material
;
CRYSTALS (Watkin et al 2001)
;
_computing_structure_refinement
;
CRYSTALS (Watkin et al 2001)
;
_computing_structure_solution
;
SIR92 (Altomare et al, 1994)
;
_diffrn_ambient_temperature 190
_diffrn_measured_fraction_theta_full 0.983
_diffrn_measured_fraction_theta_max 0.983
_diffrn_measurement_device_type
;
Enraf Nonius Kappa CCD
;
_diffrn_measurement_method \w
_diffrn_radiation_monochromator graphite
_diffrn_radiation_type 'Mo K\a'
_diffrn_radiation_wavelength 0.71073
_diffrn_reflns_av_R_equivalents 0.01
_diffrn_reflns_limit_h_max 11
_diffrn_reflns_limit_h_min -11
_diffrn_reflns_limit_k_max 15
_diffrn_reflns_limit_k_min -15
_diffrn_reflns_limit_l_max 33
_diffrn_reflns_limit_l_min -33
_diffrn_reflns_number 5889
_diffrn_reflns_theta_full 27.334
_diffrn_reflns_theta_max 27.472
_diffrn_reflns_theta_min 5.112
_diffrn_standards_decay_% 0.00
_diffrn_standards_interval_count 0
_diffrn_standards_interval_time 0
_diffrn_standards_number 0
_exptl_absorpt_coefficient_mu 0.080
_exptl_absorpt_correction_T_max 0.98
_exptl_absorpt_correction_T_min 0.98
_exptl_absorpt_correction_type multi-scan
_exptl_absorpt_process_details
;
Denzo/Scalepack (Otwinowski & Minor, 1996)
;
_exptl_crystal_colour ' colourless '
_exptl_crystal_density_diffrn 1.211
_exptl_crystal_density_meas ?
_exptl_crystal_description ' block '
_exptl_crystal_F_000 1016.000
_exptl_crystal_size_max 0.20
_exptl_crystal_size_mid 0.20
_exptl_crystal_size_min 0.20
_refine_diff_density_max 0.17
_refine_diff_density_min -0.11
_refine_ls_extinction_method None
_refine_ls_goodness_of_fit_ref 1.1199
_refine_ls_hydrogen_treatment constr
_refine_ls_matrix_type full
_refine_ls_number_parameters 316
_refine_ls_number_reflns 2742
_refine_ls_R_factor_all 0.0417
_refine_ls_R_factor_gt 0.0322
_refine_ls_shift/su_max 0.000458
_refine_ls_structure_factor_coef F
_refine_ls_weighting_details
;
Method = Prince modified Chebychev polynomial, (Watkin, 1994)
W = [weight] * [1-(deltaF/6*sigmaF)^2]^2

0.754 0.129 0.406
;
_refine_ls_weighting_scheme calc
_refine_ls_wR_factor_all 0.0470
_refine_ls_wR_factor_gt 0.0381
_refine_ls_wR_factor_ref 0.0381
_reflns_limit_h_max 11
_reflns_limit_h_min 0
_reflns_limit_k_max 15
_reflns_limit_k_min 0
_reflns_limit_l_max 33
_reflns_limit_l_min 0
_reflns_number_gt 2742
_reflns_number_total 3316
_reflns_threshold_expression I>3.00u(I)
_cod_data_source_file b506339f.txt
_cod_data_source_block 1
_cod_depositor_comments
;
The following automatic conversions were performed:

'_chemical_melting_point' value 'not measured' was changed to '?' -
the value is undefined or not given.

Automatic conversion script
Id: cif_fix_values 1569 2011-02-09 13:29:24Z adriana 
;
_cod_original_formula_sum 'C30 H35 N1 O4'
_cod_database_code 7150213

loop_
_symmetry_equiv_pos_as_xyz
x,y,z
x+1/2,-y+1/2,-z
-x,y+1/2,-z+1/2
-x+1/2,-y,z+1/2

loop_
_atom_site_label
_atom_site_type_symbol
_atom_site_fract_x
_atom_site_fract_y
_atom_site_fract_z
_atom_site_U_iso_or_equiv
_atom_site_occupancy
_atom_site_adp_type
_atom_site_attached_hydrogens
C1 C 0.7934(2) 0.46428(15) 0.70359(6) 0.0329 1.0000 Uani .
C2 C 0.6251(2) 0.41602(14) 0.69693(6) 0.0329 1.0000 Uani .
N3 N 0.52698(16) 0.48568(11) 0.66287(5) 0.0304 1.0000 Uani .
C4 C 0.4043(2) 0.41952(15) 0.63578(7) 0.0365 1.0000 Uani .
C5 C 0.4786(2) 0.33278(15) 0.59953(7) 0.0381 1.0000 Uani .
C6 C 0.5956(3) 0.36921(19) 0.56641(8) 0.0491 1.0000 Uani .
C7 C 0.6693(3) 0.2939(3) 0.5331(1) 0.0705 1.0000 Uani .
C8 C 0.6263(4) 0.1806(3) 0.53190(12) 0.0784 1.0000 Uani .
C9 C 0.5088(4) 0.14305(19) 0.56309(11) 0.0744 1.0000 Uani .
C10 C 0.4342(3) 0.21755(17) 0.59717(9) 0.0547 1.0000 Uani .
C11 C 0.2786(3) 0.3685(2) 0.67052(9) 0.0562 1.0000 Uani .
C12 C 0.4689(2) 0.59210(15) 0.68649(6) 0.0349 1.0000 Uani .
C13 C 0.3967(2) 0.67200(14) 0.64748(6) 0.0317 1.0000 Uani .
C14 C 0.4894(2) 0.72206(14) 0.60902(6) 0.0316 1.0000 Uani .
C15 C 0.4266(2) 0.79845(14) 0.57418(6) 0.0308 1.0000 Uani .
C16 C 0.2677(2) 0.82787(14) 0.57733(6) 0.0326 1.0000 Uani .
C17 C 0.1754(2) 0.77696(15) 0.61425(7) 0.0357 1.0000 Uani .
C18 C 0.2405(2) 0.69929(15) 0.64924(6) 0.0346 1.0000 Uani .
O19 O 0.21660(15) 0.90854(12) 0.54252(5) 0.0443 1.0000 Uani .
C20 C 0.0593(3) 0.9431(3) 0.54783(13) 0.0871 1.0000 Uani .
O21 O 0.50706(15) 0.85100(11) 0.53514(5) 0.0399 1.0000 Uani .
C22 C 0.6706(2) 0.83329(19) 0.53391(8) 0.0459 1.0000 Uani .
C23 C 0.5745(2) 0.39847(17) 0.75359(7) 0.0439 1.0000 Uani .
C24 C 0.6591(2) 0.4879(2) 0.78640(7) 0.0458 1.0000 Uani .
C25 C 0.7981(2) 0.53344(15) 0.75434(6) 0.0350 1.0000 Uani .
C26 C 0.9530(2) 0.52698(15) 0.78228(6) 0.0326 1.0000 Uani .
C27 C 1.0288(2) 0.42269(16) 0.79085(6) 0.0367 1.0000 Uani .
C28 C 1.1686(2) 0.41816(18) 0.81777(7) 0.0429 1.0000 Uani .
C29 C 1.2332(2) 0.5175(2) 0.83726(8) 0.0502 1.0000 Uani .
C30 C 1.1586(3) 0.62109(19) 0.83057(9) 0.0555 1.0000 Uani .
C31 C 1.0198(3) 0.62608(16) 0.80251(8) 0.0449 1.0000 Uani .
C32 C 0.8484(2) 0.53041(16) 0.65731(7) 0.0347 1.0000 Uani .
O33 O 0.90478(16) 0.45957(13) 0.62128(5) 0.0464 1.0000 Uani .
C34 C 0.9554(3) 0.5131(2) 0.57354(8) 0.0620 1.0000 Uani .
O35 O 0.84547(17) 0.63336(12) 0.65244(5) 0.0451 1.0000 Uani .
H11 H 0.8694 0.3977 0.7068 0.0404 1.0000 Uiso .
H21 H 0.6148 0.3414 0.6767 0.0416 1.0000 Uiso .
H41 H 0.3415 0.4757 0.6146 0.0459 1.0000 Uiso .
H61 H 0.6316 0.4522 0.5679 0.0602 1.0000 Uiso .
H71 H 0.7563 0.3236 0.5092 0.0857 1.0000 Uiso .
H81 H 0.6833 0.1267 0.5075 0.0991 1.0000 Uiso .
H91 H 0.4726 0.0595 0.5605 0.0902 1.0000 Uiso .
H101 H 0.3484 0.1885 0.6216 0.0690 1.0000 Uiso .
H111 H 0.2006 0.3241 0.6494 0.0679 1.0000 Uiso .
H112 H 0.2245 0.4290 0.6905 0.0679 1.0000 Uiso .
H113 H 0.3286 0.3123 0.6956 0.0679 1.0000 Uiso .
H121 H 0.5561 0.6333 0.7045 0.0447 1.0000 Uiso .
H122 H 0.3876 0.5720 0.7134 0.0447 1.0000 Uiso .
H141 H 0.6032 0.7007 0.6065 0.0381 1.0000 Uiso .
H171 H 0.0618 0.7966 0.6160 0.0428 1.0000 Uiso .
H181 H 0.1726 0.6614 0.6760 0.0425 1.0000 Uiso .
H201 H 0.0308 1.0023 0.5212 0.1056 1.0000 Uiso .
H202 H 0.0386 0.9768 0.5831 0.1056 1.0000 Uiso .
H203 H -0.0130 0.8750 0.5433 0.1056 1.0000 Uiso .
H221 H 0.7175 0.8757 0.5040 0.0574 1.0000 Uiso .
H222 H 0.7194 0.8625 0.5667 0.0574 1.0000 Uiso .
H223 H 0.6945 0.7495 0.5304 0.0574 1.0000 Uiso .
H231 H 0.6047 0.3178 0.7656 0.0519 1.0000 Uiso .
H232 H 0.4594 0.4061 0.7572 0.0519 1.0000 Uiso .
H241 H 0.6975 0.4514 0.8196 0.0581 1.0000 Uiso .
H242 H 0.5848 0.5510 0.7959 0.0581 1.0000 Uiso .
H251 H 0.7882 0.6186 0.7464 0.0423 1.0000 Uiso .
H271 H 0.9812 0.3496 0.7771 0.0451 1.0000 Uiso .
H281 H 1.2227 0.3428 0.8226 0.0544 1.0000 Uiso .
H291 H 1.3326 0.5136 0.8571 0.0626 1.0000 Uiso .
H301 H 1.2054 0.6935 0.8458 0.0676 1.0000 Uiso .
H311 H 0.9675 0.7021 0.7964 0.0546 1.0000 Uiso .
H341 H 0.9964 0.4540 0.5492 0.0779 1.0000 Uiso .
H342 H 1.0411 0.5703 0.5812 0.0779 1.0000 Uiso .
H343 H 0.8671 0.5552 0.5569 0.0779 1.0000 Uiso .

loop_
_atom_site_aniso_label
_atom_site_aniso_U_11
_atom_site_aniso_U_22
_atom_site_aniso_U_33
_atom_site_aniso_U_23
_atom_site_aniso_U_13
_atom_site_aniso_U_12
C1 0.0321(8) 0.0357(8) 0.0309(8) -0.0021(7) -0.0015(6) 0.0057(7)
C2 0.0361(8) 0.0306(7) 0.0322(8) 0.0047(7) -0.0029(7) 0.0006(7)
N3 0.0320(6) 0.0286(6) 0.0305(6) 0.0015(5) -0.0029(6) 0.0014(6)
C4 0.0334(8) 0.0363(8) 0.0399(9) 0.0040(7) -0.0050(7) -0.0036(8)
C5 0.042(1) 0.0322(8) 0.0398(9) 0.0006(7) -0.0146(8) -0.0005(8)
C6 0.0546(11) 0.0516(11) 0.041(1) -0.0100(9) -0.0021(9) -0.005(1)
C7 0.0649(15) 0.0908(19) 0.0560(13) -0.0336(14) -0.0043(12) 0.0043(15)
C8 0.081(2) 0.0795(18) 0.0741(17) -0.0406(15) -0.0310(16) 0.0255(16)
C9 0.103(2) 0.036(1) 0.0840(18) -0.0187(11) -0.0522(18) 0.0119(14)
C10 0.0697(15) 0.0350(9) 0.0595(12) 0.0029(9) -0.0279(12) -0.007(1)
C11 0.0424(11) 0.0638(13) 0.0625(12) 0.0062(11) 0.000(1) -0.016(1)
C12 0.0376(8) 0.0362(8) 0.0310(7) 0.0005(7) 0.0010(7) 0.0053(8)
C13 0.0346(8) 0.0296(7) 0.0308(8) -0.0038(6) -0.0029(7) 0.0029(7)
C14 0.0283(8) 0.0322(8) 0.0344(8) -0.0037(6) -0.0006(7) 0.0020(7)
C15 0.0307(8) 0.0305(7) 0.0313(7) -0.0025(6) 0.0004(7) -0.0014(6)
C16 0.0314(8) 0.0323(8) 0.0341(8) -0.0004(6) -0.0049(7) 0.0017(7)
C17 0.0271(8) 0.0393(9) 0.0406(8) -0.0009(7) -0.0003(7) 0.0023(7)
C18 0.0336(8) 0.0359(8) 0.0344(8) 0.0006(7) 0.0035(7) -0.0014(7)
O19 0.0344(6) 0.0479(7) 0.0505(7) 0.0139(6) -0.0009(6) 0.0080(6)
C20 0.0469(13) 0.115(2) 0.100(2) 0.0629(19) 0.0133(13) 0.0373(15)
O21 0.0323(6) 0.0450(7) 0.0426(7) 0.0097(6) 0.0046(5) 0.0031(6)
C22 0.0326(9) 0.0600(12) 0.045(1) 0.0048(9) 0.0075(8) 0.0020(9)
C23 0.046(1) 0.051(1) 0.0347(8) 0.0144(8) -0.0002(8) -0.0024(9)
C24 0.0374(9) 0.0679(13) 0.0320(8) -0.0013(9) 0.0017(8) 0.007(1)
C25 0.0377(9) 0.0376(8) 0.0296(8) -0.0020(7) -0.0020(7) 0.0067(7)
C26 0.0351(8) 0.0375(8) 0.0252(7) 0.0017(7) 0.0028(7) -0.0004(7)
C27 0.0378(9) 0.0393(8) 0.0330(8) -0.0005(7) -0.0004(7) 0.0016(8)
C28 0.0367(9) 0.055(1) 0.0374(9) 0.0047(8) -0.0008(8) 0.0042(9)
C29 0.0362(9) 0.0687(13) 0.046(1) 0.010(1) -0.0062(9) -0.012(1)
C30 0.0559(12) 0.0535(12) 0.0570(12) 0.001(1) -0.0091(11) -0.0231(11)
C31 0.0513(11) 0.0365(9) 0.047(1) 0.0023(8) -0.0029(9) -0.0054(9)
C32 0.0273(7) 0.045(1) 0.0324(8) -0.0037(7) -0.0018(7) 0.0000(7)
O33 0.0474(7) 0.0591(8) 0.0327(6) -0.0097(6) 0.0083(6) -0.0011(7)
C34 0.0632(13) 0.0865(17) 0.0365(9) -0.0107(11) 0.017(1) -0.0192(13)
O35 0.0465(7) 0.0444(7) 0.0443(7) 0.0047(6) 0.0076(6) -0.0040(6)

loop_
_atom_type_symbol
_atom_type_scat_dispersion_real
_atom_type_scat_dispersion_imag
_atom_type_scat_Cromer_Mann_a1
_atom_type_scat_Cromer_Mann_b1
_atom_type_scat_Cromer_Mann_a2
_atom_type_scat_Cromer_Mann_b2
_atom_type_scat_Cromer_Mann_a3
_atom_type_scat_Cromer_Mann_b3
_atom_type_scat_Cromer_Mann_a4
_atom_type_scat_Cromer_Mann_b4
_atom_type_scat_Cromer_Mann_c
_atom_type_scat_source
'C ' 0.0033 0.0016 2.3100 20.8439 1.0200 10.2075 1.5886 0.5687 0.8650 51.6512 0.2156 International_Tables_Vol_IV_Table_2.2B
'H ' 0.0000 0.0000 0.4930 10.5109 0.3229 26.1257 0.1402 3.1424 0.0408 57.7998 0.0030 International_Tables_Vol_IV_Table_2.2B
'N ' 0.0061 0.0033 12.2126 0.0057 3.1322 9.8933 2.0125 28.9975 1.1663 0.5826 -11.5290 International_Tables_Vol_IV_Table_2.2B
'O ' 0.0106 0.0060 3.0485 13.2771 2.2868 5.7011 1.5463 0.3239 0.8670 32.9089 0.2508 International_Tables_Vol_IV_Table_2.2B

loop_
_geom_angle_atom_site_label_1
_geom_angle_site_symmetry_1
_geom_angle_atom_site_label_2
_geom_angle_site_symmetry_2
_geom_angle_atom_site_label_3
_geom_angle_site_symmetry_3
_geom_angle
_geom_angle_publ_flag
C2 . C1 . C25 . 107.83(14) yes
C2 . C1 . C32 . 112.83(13) yes
C25 . C1 . C32 . 113.88(14) yes
C2 . C1 . H11 . 109.271 no
C25 . C1 . H11 . 108.152 no
C32 . C1 . H11 . 104.689 no
C1 . C2 . N3 . 113.65(13) yes
C1 . C2 . C23 . 101.75(14) yes
N3 . C2 . C23 . 118.88(15) yes
C1 . C2 . H21 . 116.382 no
N3 . C2 . H21 . 96.429 no
C23 . C2 . H21 . 110.582 no
C2 . N3 . C4 . 114.04(13) yes
C2 . N3 . C12 . 114.31(13) yes
C4 . N3 . C12 . 113.12(13) yes
N3 . C4 . C5 . 109.74(14) yes
N3 . C4 . C11 . 115.28(15) yes
C5 . C4 . C11 . 113.81(16) yes
N3 . C4 . H41 . 107.556 no
C5 . C4 . H41 . 108.560 no
C11 . C4 . H41 . 101.196 no
C4 . C5 . C6 . 118.93(16) yes
C4 . C5 . C10 . 123.40(19) yes
C6 . C5 . C10 . 117.7(2) yes
C5 . C6 . C7 . 121.6(2) yes
C5 . C6 . H61 . 119.171 no
C7 . C6 . H61 . 119.196 no
C6 . C7 . C8 . 120.0(3) yes
C6 . C7 . H71 . 119.560 no
C8 . C7 . H71 . 120.390 no
C7 . C8 . C9 . 119.6(2) yes
C7 . C8 . H81 . 118.544 no
C9 . C8 . H81 . 121.843 no
C8 . C9 . C10 . 121.1(2) yes
C8 . C9 . H91 . 119.408 no
C10 . C9 . H91 . 119.500 no
C5 . C10 . C9 . 120.0(2) yes
C5 . C10 . H101 . 118.952 no
C9 . C10 . H101 . 121.014 no
C4 . C11 . H111 . 110.556 no
C4 . C11 . H112 . 111.310 no
H111 . C11 . H112 . 109.582 no
C4 . C11 . H113 . 109.118 no
H111 . C11 . H113 . 107.363 no
H112 . C11 . H113 . 108.811 no
N3 . C12 . C13 . 112.41(13) yes
N3 . C12 . H121 . 109.985 no
C13 . C12 . H121 . 108.893 no
N3 . C12 . H122 . 109.027 no
C13 . C12 . H122 . 108.658 no
H121 . C12 . H122 . 107.749 no
C12 . C13 . C14 . 119.93(15) yes
C12 . C13 . C18 . 121.35(16) yes
C14 . C13 . C18 . 118.71(16) yes
C13 . C14 . C15 . 120.75(16) yes
C13 . C14 . H141 . 119.547 no
C15 . C14 . H141 . 119.698 no
C14 . C15 . C16 . 119.88(16) yes
C14 . C15 . O21 . 125.07(15) yes
C16 . C15 . O21 . 115.05(15) yes
C15 . C16 . C17 . 119.61(16) yes
C15 . C16 . O19 . 115.97(15) yes
C17 . C16 . O19 . 124.42(15) yes
C16 . C17 . C18 . 119.87(16) yes
C16 . C17 . H171 . 119.681 no
C18 . C17 . H171 . 120.446 no
C13 . C18 . C17 . 121.14(16) yes
C13 . C18 . H181 . 119.055 no
C17 . C18 . H181 . 119.803 no
C16 . O19 . C20 . 115.81(16) yes
O19 . C20 . H201 . 111.148 no
O19 . C20 . H202 . 111.443 no
H201 . C20 . H202 . 108.131 no
O19 . C20 . H203 . 110.619 no
H201 . C20 . H203 . 107.932 no
H202 . C20 . H203 . 107.412 no
C15 . O21 . C22 . 116.83(14) yes
O21 . C22 . H221 . 110.068 no
O21 . C22 . H222 . 110.155 no
H221 . C22 . H222 . 108.569 no
O21 . C22 . H223 . 110.246 no
H221 . C22 . H223 . 109.009 no
H222 . C22 . H223 . 108.754 no
C2 . C23 . C24 . 107.73(15) yes
C2 . C23 . H231 . 109.813 no
C24 . C23 . H231 . 109.620 no
C2 . C23 . H232 . 110.846 no
C24 . C23 . H232 . 111.119 no
H231 . C23 . H232 . 107.717 no
C23 . C24 . C25 . 107.61(14) yes
C23 . C24 . H241 . 109.972 no
C25 . C24 . H241 . 110.310 no
C23 . C24 . H242 . 109.379 no
C25 . C24 . H242 . 111.776 no
H241 . C24 . H242 . 107.795 no
C1 . C25 . C24 . 104.94(14) yes
C1 . C25 . C26 . 113.81(14) yes
C24 . C25 . C26 . 113.88(14) yes
C1 . C25 . H251 . 109.601 no
C24 . C25 . H251 . 112.182 no
C26 . C25 . H251 . 102.589 no
C25 . C26 . C27 . 121.92(16) yes
C25 . C26 . C31 . 120.06(16) yes
C27 . C26 . C31 . 117.94(16) yes
C26 . C27 . C28 . 121.08(17) yes
C26 . C27 . H271 . 119.164 no
C28 . C27 . H271 . 119.752 no
C27 . C28 . C29 . 120.03(19) yes
C27 . C28 . H281 . 119.843 no
C29 . C28 . H281 . 120.125 no
C28 . C29 . C30 . 120.04(17) yes
C28 . C29 . H291 . 119.708 no
C30 . C29 . H291 . 120.232 no
C29 . C30 . C31 . 119.96(19) yes
C29 . C30 . H301 . 119.652 no
C31 . C30 . H301 . 120.390 no
C26 . C31 . C30 . 120.91(19) yes
C26 . C31 . H311 . 119.071 no
C30 . C31 . H311 . 120.016 no
C1 . C32 . O33 . 110.82(15) yes
C1 . C32 . O35 . 125.93(16) yes
O33 . C32 . O35 . 123.24(17) yes
C32 . O33 . C34 . 116.01(17) yes
O33 . C34 . H341 . 110.320 no
O33 . C34 . H342 . 109.543 no
H341 . C34 . H342 . 108.605 no
O33 . C34 . H343 . 110.468 no
H341 . C34 . H343 . 109.542 no
H342 . C34 . H343 . 108.315 no

loop_
_geom_bond_atom_site_label_1
_geom_bond_site_symmetry_1
_geom_bond_atom_site_label_2
_geom_bond_site_symmetry_2
_geom_bond_distance
_geom_bond_publ_flag
C1 . C2 . 1.563(2) yes
C1 . C25 . 1.543(2) yes
C1 . C32 . 1.502(2) yes
C1 . H11 . 1.018 no
C2 . N3 . 1.467(2) yes
C2 . C23 . 1.545(2) yes
C2 . H21 . 1.019 no
N3 . C4 . 1.484(2) yes
N3 . C12 . 1.470(2) yes
C4 . C5 . 1.521(3) yes
C4 . C11 . 1.528(3) yes
C4 . H41 . 1.011 no
C5 . C6 . 1.389(3) yes
C5 . C10 . 1.397(3) yes
C6 . C7 . 1.385(3) yes
C6 . H61 . 1.016 no
C7 . C8 . 1.371(4) yes
C7 . H71 . 1.032 no
C8 . C9 . 1.367(5) yes
C8 . H81 . 1.017 no
C9 . C10 . 1.395(4) yes
C9 . H91 . 1.024 no
C10 . H101 . 1.030 no
C11 . H111 . 1.009 no
C11 . H112 . 0.990 no
C11 . H113 . 1.018 no
C12 . C13 . 1.508(2) yes
C12 . H121 . 1.006 no
C12 . H122 . 1.016 no
C13 . C14 . 1.403(2) yes
C13 . C18 . 1.383(3) yes
C14 . C15 . 1.378(2) yes
C14 . H141 . 1.012 no
C15 . C16 . 1.412(2) yes
C15 . O21 . 1.370(2) yes
C16 . C17 . 1.378(2) yes
C16 . O19 . 1.375(2) yes
C17 . C18 . 1.398(2) yes
C17 . H171 . 1.005 no
C18 . H181 . 1.008 no
O19 . C20 . 1.419(3) yes
C20 . H201 . 1.005 no
C20 . H202 . 1.012 no
C20 . H203 . 1.014 no
O21 . C22 . 1.423(2) yes
C22 . H221 . 1.004 no
C22 . H222 . 1.007 no
C22 . H223 . 1.002 no
C23 . C24 . 1.529(3) yes
C23 . H231 . 1.023 no
C23 . H232 . 0.999 no
C24 . C25 . 1.550(3) yes
C24 . H241 . 1.016 no
C24 . H242 . 1.005 no
C25 . C26 . 1.519(2) yes
C25 . H251 . 1.017 no
C26 . C27 . 1.396(2) yes
C26 . C31 . 1.392(3) yes
C27 . C28 . 1.391(3) yes
C27 . H271 . 1.010 no
C28 . C29 . 1.380(3) yes
C28 . H281 . 1.001 no
C29 . C30 . 1.378(3) yes
C29 . H291 . 0.998 no
C30 . C31 . 1.400(3) yes
C30 . H301 . 1.015 no
C31 . H311 . 1.006 no
C32 . O33 . 1.337(2) yes
C32 . O35 . 1.206(2) yes
O33 . C34 . 1.453(2) yes
C34 . H341 . 0.998 no
C34 . H342 . 1.013 no
C34 . H343 . 1.001 no

loop_
_cod_related_entry_id
_cod_related_entry_database
_cod_related_entry_code
1 ChemSpider 9492421
